data_4079008
loop_
_publ_author_name
'McGovern, Gregory P.'
'Hung-Low, Fernando'
'Tye, Jesse W.'
'Bradley, Christopher A.'

_publ_section_title
;
 Synthesis and Reactivity Studies of Benzo-Substituted Bis(indenyl) Iron
 and Zirconium Complexes: The Difference a Methyl Group Can Make
;
_journal_issue 10
_journal_name_full Organometallics
_journal_page_first 3865
_journal_paper_doi 10.1021/om2011563
_journal_volume 31
_journal_year 2012
_chemical_formula_sum 'C34 H46 Zr'
_chemical_formula_weight 545.93
_chemical_name_systematic
; 
 ? 
;
_space_group_IT_number 2
_symmetry_cell_setting triclinic
_symmetry_space_group_name_Hall '-P 1'
_symmetry_space_group_name_H-M 'P -1'
_atom_sites_solution_hydrogens geom
_atom_sites_solution_primary direct
_atom_sites_solution_secondary difmap
_audit_creation_method SHELXL-97
_cell_angle_alpha 87.065(4)
_cell_angle_beta 82.945(4)
_cell_angle_gamma 82.855(4)
_cell_formula_units_Z 4
_cell_length_a 9.292(3)
_cell_length_b 14.641(5)
_cell_length_c 21.513(7)
_cell_measurement_reflns_used 128
_cell_measurement_temperature 150(2)
_cell_measurement_theta_max 25.75
_cell_measurement_theta_min 1.82
_cell_volume 2880.1(16)
_computing_cell_refinement 'Bruker APEX 2'
_computing_data_collection 'Bruker APEX 2'
_computing_data_reduction 'Bruker SAINTPLUS'
_computing_molecular_graphics 'Bruker SHELXTL'
_computing_publication_material 'Bruker SHELXTL'
_computing_structure_refinement 'SHELXL-97 (Sheldrick, 1997)'
_computing_structure_solution 'SHELXS-97 (Sheldrick, 1990)'
_diffrn_ambient_temperature 150(2)
_diffrn_measured_fraction_theta_full 0.990
_diffrn_measured_fraction_theta_max 0.990
_diffrn_measurement_device_type 'CCD area detector'
_diffrn_measurement_method 'omega scans'
_diffrn_radiation_monochromator graphite
_diffrn_radiation_source 'fine-focus sealed tube'
_diffrn_radiation_type MoK\a
_diffrn_radiation_wavelength 0.71073
_diffrn_reflns_av_R_equivalents 0.0472
_diffrn_reflns_av_sigmaI/netI 0.0650
_diffrn_reflns_limit_h_max 11
_diffrn_reflns_limit_h_min -11
_diffrn_reflns_limit_k_max 17
_diffrn_reflns_limit_k_min -17
_diffrn_reflns_limit_l_max 26
_diffrn_reflns_limit_l_min -26
_diffrn_reflns_number 27134
_diffrn_reflns_theta_full 25.73
_diffrn_reflns_theta_max 25.73
_diffrn_reflns_theta_min 1.40
_exptl_absorpt_coefficient_mu 0.401
_exptl_absorpt_correction_T_max 0.9411
_exptl_absorpt_correction_T_min 0.9116
_exptl_absorpt_correction_type multi-scan
_exptl_absorpt_process_details multi-scan
_exptl_crystal_colour Yellow
_exptl_crystal_density_diffrn 1.259
_exptl_crystal_density_method 'not measured'
_exptl_crystal_description Block
_exptl_crystal_F_000 1160
_exptl_crystal_size_max 0.23
_exptl_crystal_size_mid 0.22
_exptl_crystal_size_min 0.15
_refine_diff_density_max 0.792
_refine_diff_density_min -0.520
_refine_diff_density_rms 0.075
_refine_ls_extinction_method none
_refine_ls_goodness_of_fit_ref 1.010
_refine_ls_hydrogen_treatment mixed
_refine_ls_matrix_type full
_refine_ls_number_parameters 661
_refine_ls_number_reflns 10887
_refine_ls_number_restraints 0
_refine_ls_restrained_S_all 1.010
_refine_ls_R_factor_all 0.0652
_refine_ls_R_factor_gt 0.0408
_refine_ls_shift/su_max 0.001
_refine_ls_shift/su_mean 0.000
_refine_ls_structure_factor_coef Fsqd
_refine_ls_weighting_details 'calc w=1/[\s^2^(Fo^2^)+(0.0470P)^2^+0.0000P] where P=(Fo^2^+2Fc^2^)/3'
_refine_ls_weighting_scheme calc
_refine_ls_wR_factor_gt 0.0909
_refine_ls_wR_factor_ref 0.1013
_reflns_number_gt 8030
_reflns_number_total 10887
_reflns_threshold_expression >2sigma(I)
_cod_data_source_file om2011563_si_003.cif
_cod_data_source_block cb064
_cod_depositor_comments
;
The following automatic conversions were performed:

'_symmetry_cell_setting' value 'Triclinic' changed to 'triclinic'
according to /home/saulius/struct/CIF-dictionaries/cif_core.dic
dictionary named 'cif_core.dic' version 2.4.2 from 2011-04-26.

Automatic conversion script
Id: cif_fix_values 1891 2012-01-12 08:04:46Z andrius 
;
_cod_original_cell_volume 2880.0(17)
_cod_original_sg_symbol_H-M P-1
_cod_database_code 4079008

loop_
_symmetry_equiv_pos_as_xyz
'x, y, z'
'-x, -y, -z'

loop_
_atom_site_label
_atom_site_type_symbol
_atom_site_fract_x
_atom_site_fract_y
_atom_site_fract_z
_atom_site_U_iso_or_equiv
_atom_site_adp_type
_atom_site_occupancy
_atom_site_symmetry_multiplicity
_atom_site_calc_flag
_atom_site_refinement_flags
Zr1 Zr 0.40783(3) 0.210913(19) 0.122117(13) 0.01721(9) Uani 1 1 d .
Zr2 Zr 0.17815(3) 0.70882(2) 0.387326(13) 0.01982(9) Uani 1 1 d .
C1 C 0.3975(3) 0.06037(19) 0.17448(13) 0.0201(7) Uani 1 1 d .
C2 C 0.4277(3) 0.1184(2) 0.22070(14) 0.0226(7) Uani 1 1 d .
H2 H 0.5170 0.1124 0.2387 0.027 Uiso 1 1 calc R
C3 C 0.3088(3) 0.1864(2) 0.23680(14) 0.0233(7) Uani 1 1 d .
C4 C 0.1917(3) 0.1667(2) 0.20281(13) 0.0212(7) Uani 1 1 d .
C5 C 0.0406(3) 0.2058(2) 0.20363(14) 0.0254(7) Uani 1 1 d .
C6 C -0.0412(3) 0.1684(2) 0.16513(15) 0.0307(8) Uani 1 1 d .
H6 H -0.1403 0.1936 0.1644 0.037 Uiso 1 1 calc R
C7 C 0.0150(3) 0.0941(2) 0.12642(15) 0.0295(8) Uani 1 1 d .
H7 H -0.0478 0.0723 0.1004 0.035 Uiso 1 1 calc R
C8 C 0.1557(3) 0.0520(2) 0.12455(14) 0.0249(7) Uani 1 1 d .
C9 C 0.2478(3) 0.0891(2) 0.16366(13) 0.0202(7) Uani 1 1 d .
C10 C 0.5132(3) 0.0107(2) 0.12694(14) 0.0225(7) Uani 1 1 d .
H10 H 0.4804 -0.0476 0.1147 0.027 Uiso 1 1 calc R
C11 C 0.6619(3) -0.0089(2) 0.15133(15) 0.0305(8) Uani 1 1 d .
H11A H 0.6959 0.0493 0.1601 0.046 Uiso 1 1 calc R
H11B H 0.7321 -0.0411 0.1196 0.046 Uiso 1 1 calc R
H11C H 0.6531 -0.0475 0.1899 0.046 Uiso 1 1 calc R
C12 C 0.5162(3) 0.0815(2) 0.07129(14) 0.0244(7) Uani 1 1 d .
H12A H 0.4587 0.0653 0.0385 0.029 Uiso 1 1 calc R
H12B H 0.6172 0.0884 0.0525 0.029 Uiso 1 1 calc R
C13 C 0.3026(4) 0.2551(2) 0.28742(14) 0.0295(8) Uani 1 1 d .
H13 H 0.2366 0.3112 0.2762 0.035 Uiso 1 1 calc R
C14 C 0.4522(4) 0.2843(3) 0.29356(17) 0.0423(9) Uani 1 1 d .
H14A H 0.5154 0.2318 0.3093 0.064 Uiso 1 1 calc R
H14B H 0.4410 0.3345 0.3229 0.064 Uiso 1 1 calc R
H14C H 0.4963 0.3055 0.2524 0.064 Uiso 1 1 calc R
C15 C 0.2394(4) 0.2161(2) 0.35114(14) 0.0402(9) Uani 1 1 d .
H15A H 0.1459 0.1938 0.3471 0.060 Uiso 1 1 calc R
H15B H 0.2241 0.2645 0.3819 0.060 Uiso 1 1 calc R
H15C H 0.3077 0.1650 0.3652 0.060 Uiso 1 1 calc R
C16 C -0.0283(4) 0.2804(2) 0.24674(15) 0.0338(8) Uani 1 1 d .
H16A H -0.1315 0.2955 0.2406 0.051 Uiso 1 1 calc R
H16B H 0.0221 0.3353 0.2375 0.051 Uiso 1 1 calc R
H16C H -0.0207 0.2592 0.2903 0.051 Uiso 1 1 calc R
C17 C 0.2039(4) -0.0332(2) 0.08823(15) 0.0312(8) Uani 1 1 d .
H17A H 0.1218 -0.0500 0.0685 0.047 Uiso 1 1 calc R
H17B H 0.2374 -0.0837 0.1166 0.047 Uiso 1 1 calc R
H17C H 0.2840 -0.0216 0.0558 0.047 Uiso 1 1 calc R
C18 C 0.2918(3) 0.3021(2) 0.03551(13) 0.0185(6) Uani 1 1 d .
C19 C 0.4418(3) 0.28405(19) 0.01395(13) 0.0186(6) Uani 1 1 d .
H19 H 0.4804 0.2472 -0.0207 0.022 Uiso 1 1 calc R
C20 C 0.5273(3) 0.32799(19) 0.05059(13) 0.0172(6) Uani 1 1 d .
C21 C 0.4273(3) 0.37997(19) 0.09545(13) 0.0168(6) Uani 1 1 d .
C22 C 0.4492(3) 0.4354(2) 0.14597(14) 0.0222(7) Uani 1 1 d .
C23 C 0.3285(3) 0.4772(2) 0.18060(14) 0.0236(7) Uani 1 1 d .
H23 H 0.3411 0.5139 0.2142 0.028 Uiso 1 1 calc R
C24 C 0.1845(3) 0.4678(2) 0.16825(14) 0.0235(7) Uani 1 1 d .
H24 H 0.1044 0.5007 0.1927 0.028 Uiso 1 1 calc R
C25 C 0.1568(3) 0.4132(2) 0.12248(13) 0.0195(7) Uani 1 1 d .
C26 C 0.2788(3) 0.36553(19) 0.08544(13) 0.0171(6) Uani 1 1 d .
C27 C 0.1715(3) 0.2780(2) -0.00074(13) 0.0208(7) Uani 1 1 d .
H27 H 0.0796 0.2777 0.0288 0.025 Uiso 1 1 calc R
C28 C 0.1457(3) 0.3529(2) -0.05216(15) 0.0293(8) Uani 1 1 d .
H28A H 0.1309 0.4136 -0.0337 0.044 Uiso 1 1 calc R
H28B H 0.0589 0.3433 -0.0715 0.044 Uiso 1 1 calc R
H28C H 0.2308 0.3495 -0.0841 0.044 Uiso 1 1 calc R
C29 C 0.2071(3) 0.1838(2) -0.03008(15) 0.0293(8) Uani 1 1 d .
H29A H 0.2943 0.1839 -0.0607 0.044 Uiso 1 1 calc R
H29B H 0.1245 0.1707 -0.0511 0.044 Uiso 1 1 calc R
H29C H 0.2252 0.1363 0.0028 0.044 Uiso 1 1 calc R
C30 C 0.6903(3) 0.3347(2) 0.03342(14) 0.0217(7) Uani 1 1 d .
H30 H 0.7345 0.3416 0.0728 0.026 Uiso 1 1 calc R
C31 C 0.7695(3) 0.2496(2) 0.00106(15) 0.0267(7) Uani 1 1 d .
H31A H 0.7258 0.2411 -0.0372 0.040 Uiso 1 1 calc R
H31B H 0.7607 0.1954 0.0293 0.040 Uiso 1 1 calc R
H31C H 0.8729 0.2574 -0.0098 0.040 Uiso 1 1 calc R
C32 C 0.7070(3) 0.4216(2) -0.00866(15) 0.0285(8) Uani 1 1 d .
H32A H 0.8108 0.4287 -0.0187 0.043 Uiso 1 1 calc R
H32B H 0.6566 0.4756 0.0133 0.043 Uiso 1 1 calc R
H32C H 0.6642 0.4159 -0.0475 0.043 Uiso 1 1 calc R
C33 C 0.0019(3) 0.4087(2) 0.11032(15) 0.0260(7) Uani 1 1 d .
H33A H -0.0647 0.4486 0.1391 0.039 Uiso 1 1 calc R
H33B H -0.0209 0.3451 0.1170 0.039 Uiso 1 1 calc R
H33C H -0.0096 0.4295 0.0670 0.039 Uiso 1 1 calc R
C34 C 0.6007(3) 0.4492(2) 0.16073(15) 0.0289(8) Uani 1 1 d .
H34A H 0.5920 0.4867 0.1978 0.043 Uiso 1 1 calc R
H34B H 0.6519 0.4807 0.1249 0.043 Uiso 1 1 calc R
H34C H 0.6557 0.3892 0.1690 0.043 Uiso 1 1 calc R
C35 C 0.2732(3) 0.5623(2) 0.34078(14) 0.0220(7) Uani 1 1 d .
C36 C 0.3624(3) 0.6263(2) 0.31075(13) 0.0219(7) Uani 1 1 d .
H36 H 0.4627 0.6261 0.3156 0.026 Uiso 1 1 calc R
C37 C 0.2836(3) 0.6912(2) 0.27221(13) 0.0223(7) Uani 1 1 d .
C38 C 0.1400(3) 0.6637(2) 0.27438(13) 0.0214(7) Uani 1 1 d .
C39 C 0.0173(3) 0.6959(2) 0.24054(14) 0.0260(7) Uani 1 1 d .
C40 C -0.1037(3) 0.6504(2) 0.25294(15) 0.0314(8) Uani 1 1 d .
H40 H -0.1860 0.6706 0.2315 0.038 Uiso 1 1 calc R
C41 C -0.1118(3) 0.5749(2) 0.29620(15) 0.0310(8) Uani 1 1 d .
H41 H -0.1997 0.5470 0.3028 0.037 Uiso 1 1 calc R
C42 C 0.0011(3) 0.5399(2) 0.32904(15) 0.0266(7) Uani 1 1 d .
C43 C 0.1318(3) 0.5840(2) 0.31777(14) 0.0229(7) Uani 1 1 d .
C44 C 0.2998(3) 0.5105(2) 0.40221(14) 0.0251(7) Uani 1 1 d .
H44 H 0.2580 0.4506 0.4045 0.030 Uiso 1 1 calc R
C45 C 0.2093(4) 0.5773(2) 0.45016(14) 0.0285(8) Uani 1 1 d .
H45A H 0.2640 0.5866 0.4856 0.034 Uiso 1 1 calc R
H45B H 0.1147 0.5555 0.4665 0.034 Uiso 1 1 calc R
C46 C 0.4613(4) 0.4942(2) 0.41141(16) 0.0341(8) Uani 1 1 d .
H46A H 0.5163 0.4622 0.3754 0.051 Uiso 1 1 calc R
H46B H 0.4735 0.4563 0.4497 0.051 Uiso 1 1 calc R
H46C H 0.4978 0.5534 0.4150 0.051 Uiso 1 1 calc R
C47 C 0.3531(4) 0.7635(2) 0.22985(14) 0.0281(7) Uani 1 1 d .
H47 H 0.2754 0.8153 0.2225 0.034 Uiso 1 1 calc R
C48 C 0.4725(4) 0.8024(2) 0.25882(16) 0.0371(9) Uani 1 1 d .
H48A H 0.4340 0.8244 0.3006 0.056 Uiso 1 1 calc R
H48B H 0.5061 0.8537 0.2322 0.056 Uiso 1 1 calc R
H48C H 0.5545 0.7542 0.2624 0.056 Uiso 1 1 calc R
C49 C 0.4147(4) 0.7235(2) 0.16644(15) 0.0408(9) Uani 1 1 d .
H49A H 0.4952 0.6750 0.1722 0.061 Uiso 1 1 calc R
H49B H 0.4508 0.7724 0.1381 0.061 Uiso 1 1 calc R
H49C H 0.3377 0.6975 0.1484 0.061 Uiso 1 1 calc R
C50 C 0.0203(4) 0.7731(2) 0.19166(15) 0.0329(8) Uani 1 1 d .
H50A H -0.0733 0.7830 0.1743 0.049 Uiso 1 1 calc R
H50B H 0.0992 0.7570 0.1580 0.049 Uiso 1 1 calc R
H50C H 0.0371 0.8296 0.2108 0.049 Uiso 1 1 calc R
C51 C -0.0083(4) 0.4539(2) 0.36974(16) 0.0350(8) Uani 1 1 d .
H51A H -0.1045 0.4330 0.3694 0.052 Uiso 1 1 calc R
H51B H 0.0054 0.4668 0.4127 0.052 Uiso 1 1 calc R
H51C H 0.0679 0.4057 0.3536 0.052 Uiso 1 1 calc R
C52 C 0.1381(3) 0.8278(2) 0.47077(14) 0.0205(7) Uani 1 1 d .
C53 C 0.0210(3) 0.7739(2) 0.48179(13) 0.0214(7) Uani 1 1 d .
H53 H 0.0032 0.7351 0.5180 0.026 Uiso 1 1 calc R
C54 C -0.0667(3) 0.7852(2) 0.43183(14) 0.0214(7) Uani 1 1 d .
C55 C -0.0082(3) 0.8541(2) 0.38855(14) 0.0198(7) Uani 1 1 d .
C56 C -0.0556(3) 0.8995(2) 0.33285(14) 0.0237(7) Uani 1 1 d .
C57 C 0.0313(4) 0.9603(2) 0.30140(14) 0.0277(8) Uani 1 1 d .
H57 H 0.0011 0.9918 0.2646 0.033 Uiso 1 1 calc R
C58 C 0.1633(4) 0.9775(2) 0.32160(15) 0.0279(7) Uani 1 1 d .
H58 H 0.2214 1.0178 0.2966 0.033 Uiso 1 1 calc R
C59 C 0.2120(3) 0.9388(2) 0.37579(15) 0.0242(7) Uani 1 1 d .
C60 C 0.1213(3) 0.8781(2) 0.41228(14) 0.0201(7) Uani 1 1 d .
C61 C 0.2373(3) 0.8433(2) 0.51939(14) 0.0257(7) Uani 1 1 d .
H61 H 0.3337 0.8560 0.4968 0.031 Uiso 1 1 calc R
C62 C 0.2640(4) 0.7611(2) 0.56441(17) 0.0433(10) Uani 1 1 d .
H62A H 0.1706 0.7467 0.5867 0.065 Uiso 1 1 calc R
H62B H 0.3275 0.7758 0.5947 0.065 Uiso 1 1 calc R
H62C H 0.3111 0.7077 0.5408 0.065 Uiso 1 1 calc R
C63 C 0.1710(4) 0.9287(2) 0.55590(16) 0.0401(9) Uani 1 1 d .
H63A H 0.1551 0.9814 0.5265 0.060 Uiso 1 1 calc R
H63B H 0.2381 0.9424 0.5850 0.060 Uiso 1 1 calc R
H63C H 0.0776 0.9171 0.5795 0.060 Uiso 1 1 calc R
C64 C -0.2131(3) 0.7483(2) 0.43378(15) 0.0263(7) Uani 1 1 d .
H64 H -0.2355 0.7446 0.3897 0.032 Uiso 1 1 calc R
C65 C -0.2134(4) 0.6525(2) 0.46538(16) 0.0347(8) Uani 1 1 d .
H65A H -0.1394 0.6093 0.4422 0.052 Uiso 1 1 calc R
H65B H -0.3098 0.6319 0.4656 0.052 Uiso 1 1 calc R
H65C H -0.1910 0.6548 0.5086 0.052 Uiso 1 1 calc R
C66 C -0.3328(3) 0.8142(2) 0.46829(16) 0.0388(9) Uani 1 1 d .
H66A H -0.3118 0.8195 0.5114 0.058 Uiso 1 1 calc R
H66B H -0.4271 0.7905 0.4688 0.058 Uiso 1 1 calc R
H66C H -0.3366 0.8750 0.4468 0.058 Uiso 1 1 calc R
C67 C -0.1999(3) 0.8877(2) 0.31065(15) 0.0320(8) Uani 1 1 d .
H67A H -0.2152 0.9289 0.2741 0.048 Uiso 1 1 calc R
H67B H -0.2791 0.9027 0.3444 0.048 Uiso 1 1 calc R
H67C H -0.1991 0.8237 0.2991 0.048 Uiso 1 1 calc R
C68 C 0.3543(3) 0.9607(2) 0.39488(16) 0.0323(8) Uani 1 1 d .
H68A H 0.4032 0.9978 0.3615 0.048 Uiso 1 1 calc R
H68B H 0.4172 0.9032 0.4021 0.048 Uiso 1 1 calc R
H68C H 0.3351 0.9952 0.4335 0.048 Uiso 1 1 calc R
H2H H 0.359(3) 0.733(2) 0.4053(14) 0.033(9) Uiso 1 1 d .
H1H H 0.581(3) 0.222(2) 0.1488(14) 0.034(9) Uiso 1 1 d .

loop_
_atom_site_aniso_label
_atom_site_aniso_U_11
_atom_site_aniso_U_22
_atom_site_aniso_U_33
_atom_site_aniso_U_23
_atom_site_aniso_U_13
_atom_site_aniso_U_12
Zr1 0.01650(15) 0.01817(16) 0.01756(16) -0.00021(12) -0.00239(12) -0.00422(12)
Zr2 0.02124(17) 0.02003(17) 0.01848(17) -0.00295(13) -0.00261(12) -0.00245(12)
C1 0.0242(16) 0.0157(15) 0.0197(16) 0.0027(13) -0.0007(13) -0.0033(13)
C2 0.0243(17) 0.0240(17) 0.0206(16) 0.0061(14) -0.0072(13) -0.0056(13)
C3 0.0300(18) 0.0208(17) 0.0194(16) 0.0013(13) -0.0031(14) -0.0051(14)
C4 0.0208(16) 0.0232(17) 0.0194(16) 0.0014(13) 0.0036(13) -0.0088(13)
C5 0.0256(17) 0.0242(17) 0.0249(17) 0.0034(14) 0.0033(14) -0.0055(14)
C6 0.0210(17) 0.034(2) 0.037(2) 0.0039(16) -0.0021(15) -0.0057(14)
C7 0.0249(18) 0.034(2) 0.0319(19) 0.0002(16) -0.0066(15) -0.0109(15)
C8 0.0224(17) 0.0272(18) 0.0271(17) 0.0026(14) -0.0018(14) -0.0134(14)
C9 0.0198(16) 0.0221(16) 0.0191(16) 0.0038(13) -0.0005(13) -0.0076(13)
C10 0.0207(16) 0.0175(16) 0.0301(18) -0.0055(14) -0.0026(14) -0.0042(13)
C11 0.0265(18) 0.0289(19) 0.036(2) -0.0039(16) -0.0026(15) -0.0028(14)
C12 0.0226(17) 0.0258(18) 0.0258(17) -0.0022(14) -0.0028(14) -0.0061(13)
C13 0.039(2) 0.0249(18) 0.0246(18) -0.0052(14) -0.0051(15) -0.0022(15)
C14 0.051(2) 0.044(2) 0.038(2) -0.0142(18) -0.0158(18) -0.0116(19)
C15 0.066(3) 0.034(2) 0.0190(18) -0.0014(16) -0.0040(17) -0.0015(19)
C16 0.0279(19) 0.035(2) 0.035(2) -0.0006(16) 0.0046(15) -0.0005(15)
C17 0.0303(19) 0.0307(19) 0.036(2) -0.0046(16) -0.0059(15) -0.0120(15)
C18 0.0159(15) 0.0203(16) 0.0202(16) -0.0018(13) -0.0022(12) -0.0045(12)
C19 0.0200(16) 0.0182(16) 0.0181(15) -0.0017(13) -0.0017(12) -0.0039(12)
C20 0.0156(15) 0.0152(15) 0.0214(16) 0.0007(13) -0.0034(12) -0.0040(12)
C21 0.0171(15) 0.0164(15) 0.0182(15) 0.0026(12) -0.0048(12) -0.0057(12)
C22 0.0224(16) 0.0214(16) 0.0245(17) -0.0021(14) -0.0043(13) -0.0074(13)
C23 0.0288(18) 0.0218(17) 0.0217(16) -0.0051(14) -0.0046(14) -0.0056(14)
C24 0.0208(16) 0.0224(17) 0.0259(17) -0.0041(14) 0.0019(13) -0.0007(13)
C25 0.0186(16) 0.0188(16) 0.0211(16) 0.0013(13) -0.0026(13) -0.0025(12)
C26 0.0173(15) 0.0166(15) 0.0186(15) 0.0034(12) -0.0054(12) -0.0046(12)
C27 0.0183(15) 0.0259(17) 0.0199(16) -0.0032(13) -0.0053(13) -0.0060(13)
C28 0.0274(18) 0.034(2) 0.0291(18) 0.0005(15) -0.0111(15) -0.0078(15)
C29 0.0281(18) 0.0317(19) 0.0318(19) -0.0076(15) -0.0104(15) -0.0092(15)
C30 0.0139(15) 0.0263(17) 0.0259(17) 0.0016(14) -0.0029(13) -0.0066(13)
C31 0.0137(15) 0.0316(19) 0.0348(19) -0.0028(15) -0.0020(14) -0.0031(13)
C32 0.0217(17) 0.0336(19) 0.0308(19) 0.0042(15) -0.0008(14) -0.0094(14)
C33 0.0198(16) 0.0263(18) 0.0314(18) -0.0044(15) -0.0026(14) 0.0003(13)
C34 0.0264(18) 0.0326(19) 0.0308(19) -0.0071(15) -0.0072(15) -0.0098(15)
C35 0.0274(17) 0.0193(16) 0.0194(16) -0.0065(13) -0.0027(13) -0.0006(13)
C36 0.0194(16) 0.0249(17) 0.0219(16) -0.0071(14) -0.0008(13) -0.0036(13)
C37 0.0283(17) 0.0227(17) 0.0162(16) -0.0039(13) -0.0024(13) -0.0035(13)
C38 0.0212(16) 0.0251(17) 0.0178(16) -0.0034(13) -0.0005(13) -0.0031(13)
C39 0.0275(18) 0.0284(18) 0.0225(17) -0.0076(14) -0.0048(14) -0.0003(14)
C40 0.0223(18) 0.039(2) 0.034(2) -0.0102(17) -0.0085(15) -0.0001(15)
C41 0.0225(17) 0.036(2) 0.036(2) -0.0121(16) 0.0011(15) -0.0098(15)
C42 0.0301(18) 0.0241(17) 0.0264(18) -0.0107(14) 0.0019(14) -0.0073(14)
C43 0.0266(17) 0.0222(17) 0.0206(16) -0.0051(13) 0.0004(13) -0.0067(13)
C44 0.0298(18) 0.0215(17) 0.0249(17) 0.0008(14) -0.0068(14) -0.0042(14)
C45 0.0355(19) 0.0294(19) 0.0211(17) -0.0031(14) -0.0038(14) -0.0039(15)
C46 0.039(2) 0.0306(19) 0.034(2) 0.0023(16) -0.0121(16) 0.0001(16)
C47 0.0307(18) 0.0269(18) 0.0266(18) 0.0010(15) -0.0015(15) -0.0052(14)
C48 0.036(2) 0.037(2) 0.039(2) -0.0007(17) 0.0056(17) -0.0162(17)
C49 0.052(2) 0.042(2) 0.0268(19) 0.0019(17) 0.0069(17) -0.0136(18)
C50 0.036(2) 0.038(2) 0.0254(18) -0.0009(16) -0.0101(15) -0.0026(16)
C51 0.039(2) 0.032(2) 0.036(2) -0.0018(16) -0.0005(16) -0.0149(16)
C52 0.0185(15) 0.0191(16) 0.0239(16) -0.0061(13) -0.0031(13) 0.0007(12)
C53 0.0212(16) 0.0253(17) 0.0163(15) -0.0005(13) -0.0005(13) 0.0007(13)
C54 0.0174(15) 0.0248(17) 0.0220(16) -0.0036(14) -0.0013(13) -0.0026(13)
C55 0.0188(15) 0.0184(16) 0.0216(16) -0.0064(13) -0.0020(13) 0.0020(12)
C56 0.0230(17) 0.0260(17) 0.0220(17) -0.0060(14) -0.0033(13) -0.0003(13)
C57 0.038(2) 0.0244(18) 0.0197(17) 0.0041(14) -0.0047(15) -0.0002(15)
C58 0.0347(19) 0.0232(17) 0.0253(18) 0.0002(14) 0.0016(15) -0.0074(14)
C59 0.0229(17) 0.0217(17) 0.0281(18) -0.0038(14) -0.0010(14) -0.0041(13)
C60 0.0186(15) 0.0181(16) 0.0227(16) -0.0056(13) -0.0009(13) 0.0018(12)
C61 0.0229(17) 0.0299(18) 0.0248(17) -0.0071(14) -0.0031(14) -0.0028(14)
C62 0.053(2) 0.044(2) 0.038(2) 0.0000(18) -0.0268(19) -0.0048(19)
C63 0.037(2) 0.049(2) 0.036(2) -0.0191(18) -0.0105(17) -0.0009(18)
C64 0.0200(16) 0.0361(19) 0.0244(17) 0.0023(15) -0.0056(13) -0.0080(14)
C65 0.0284(19) 0.041(2) 0.037(2) -0.0007(17) -0.0024(16) -0.0154(16)
C66 0.0218(18) 0.050(2) 0.042(2) 0.0041(18) -0.0022(16) 0.0014(16)
C67 0.0278(18) 0.042(2) 0.0275(18) 0.0029(16) -0.0113(15) -0.0021(16)
C68 0.0247(18) 0.0304(19) 0.043(2) 0.0001(16) -0.0030(16) -0.0104(15)

loop_
_atom_type_symbol
_atom_type_description
_atom_type_scat_dispersion_real
_atom_type_scat_dispersion_imag
_atom_type_scat_source
C C 0.0033 0.0016 'International Tables Vol C Tables 4.2.6.8 and 6.1.1.4'
H H 0.0000 0.0000 'International Tables Vol C Tables 4.2.6.8 and 6.1.1.4'
Zr Zr -2.9673 0.5597 'International Tables Vol C Tables 4.2.6.8 and 6.1.1.4'

loop_
_geom_angle_atom_site_label_1
_geom_angle_atom_site_label_2
_geom_angle_atom_site_label_3
_geom_angle
C12 Zr1 C1 60.33(10)
C12 Zr1 C2 86.68(10)
C1 Zr1 C2 33.55(10)
C12 Zr1 C18 101.37(10)
C1 Zr1 C18 137.52(10)
C2 Zr1 C18 159.17(10)
C12 Zr1 C19 82.73(10)
C1 Zr1 C19 140.57(10)
C2 Zr1 C19 167.01(10)
C18 Zr1 C19 32.64(9)
C12 Zr1 C20 97.78(10)
C1 Zr1 C20 154.12(10)
C2 Zr1 C20 143.29(9)
C18 Zr1 C20 55.27(9)
C19 Zr1 C20 32.67(9)
C12 Zr1 C9 76.46(10)
C1 Zr1 C9 33.89(9)
C2 Zr1 C9 54.45(10)
C18 Zr1 C9 108.39(9)
C19 Zr1 C9 129.23(9)
C20 Zr1 C9 161.81(9)
C12 Zr1 C21 130.66(10)
C1 Zr1 C21 165.22(9)
C2 Zr1 C21 131.69(10)
C18 Zr1 C21 55.15(9)
C19 Zr1 C21 53.78(9)
C20 Zr1 C21 32.96(9)
C9 Zr1 C21 147.67(9)
C12 Zr1 C3 115.98(10)
C1 Zr1 C3 56.05(10)
C2 Zr1 C3 32.67(10)
C18 Zr1 C3 129.90(10)
C19 Zr1 C3 160.00(10)
C20 Zr1 C3 140.21(9)
C9 Zr1 C3 54.96(10)
C21 Zr1 C3 111.03(9)
C12 Zr1 C26 133.61(10)
C1 Zr1 C26 150.15(9)
C2 Zr1 C26 138.46(10)
C18 Zr1 C26 32.98(9)
C19 Zr1 C26 53.69(9)
C20 Zr1 C26 55.01(9)
C9 Zr1 C26 116.92(9)
C21 Zr1 C26 33.39(8)
C3 Zr1 C26 106.34(9)
C12 Zr1 C4 108.99(10)
C1 Zr1 C4 55.44(9)
C2 Zr1 C4 53.52(10)
C18 Zr1 C4 105.66(9)
C19 Zr1 C4 137.64(9)
C20 Zr1 C4 150.39(9)
C9 Zr1 C4 32.86(9)
C21 Zr1 C4 118.65(9)
C3 Zr1 C4 32.57(9)
C26 Zr1 C4 96.26(9)
C12 Zr1 H1H 88.4(9)
C1 Zr1 H1H 91.9(9)
C2 Zr1 H1H 71.2(9)
C18 Zr1 H1H 127.7(9)
C19 Zr1 H1H 100.9(9)
C20 Zr1 H1H 72.6(9)
C9 Zr1 H1H 123.8(9)
C21 Zr1 H1H 79.5(9)
C3 Zr1 H1H 87.2(9)
C26 Zr1 H1H 112.5(9)
C4 Zr1 H1H 119.4(9)
C45 Zr2 C35 59.97(10)
C45 Zr2 C36 85.51(11)
C35 Zr2 C36 33.35(9)
C45 Zr2 C54 102.94(11)
C35 Zr2 C54 136.42(10)
C36 Zr2 C54 157.85(10)
C45 Zr2 C53 84.35(10)
C35 Zr2 C53 141.07(10)
C36 Zr2 C53 167.96(10)
C54 Zr2 C53 32.83(9)
C45 Zr2 C52 99.26(11)
C35 Zr2 C52 156.02(10)
C36 Zr2 C52 144.41(10)
C54 Zr2 C52 55.25(9)
C53 Zr2 C52 32.56(9)
C45 Zr2 C43 77.07(11)
C35 Zr2 C43 34.00(10)
C36 Zr2 C43 54.47(10)
C54 Zr2 C43 106.94(10)
C53 Zr2 C43 128.78(10)
C52 Zr2 C43 161.00(10)
C45 Zr2 C60 132.23(10)
C35 Zr2 C60 165.11(10)
C36 Zr2 C60 132.01(10)
C54 Zr2 C60 54.99(9)
C53 Zr2 C60 53.76(10)
C52 Zr2 C60 33.03(9)
C43 Zr2 C60 145.41(10)
C45 Zr2 C37 115.16(10)
C35 Zr2 C37 55.77(10)
C36 Zr2 C37 32.76(9)
C54 Zr2 C37 128.81(9)
C53 Zr2 C37 159.10(10)
C52 Zr2 C37 139.86(10)
C43 Zr2 C37 54.65(9)
C60 Zr2 C37 110.35(9)
C45 Zr2 C55 135.35(10)
C35 Zr2 C55 148.35(10)
C36 Zr2 C55 137.64(10)
C54 Zr2 C55 33.11(9)
C53 Zr2 C55 53.84(9)
C52 Zr2 C55 54.86(9)
C43 Zr2 C55 115.04(10)
C60 Zr2 C55 33.00(9)
C37 Zr2 C55 105.29(9)
C45 Zr2 C38 109.34(10)
C35 Zr2 C38 55.26(9)
C36 Zr2 C38 53.34(10)
C54 Zr2 C38 104.56(9)
C53 Zr2 C38 136.89(9)
C52 Zr2 C38 148.67(9)
C43 Zr2 C38 32.81(9)
C60 Zr2 C38 116.86(9)
C37 Zr2 C38 32.10(9)
C55 Zr2 C38 94.74(9)
C45 Zr2 H2H 87.2(9)
C35 Zr2 H2H 93.9(9)
C36 Zr2 H2H 73.2(9)
C54 Zr2 H2H 127.0(9)
C53 Zr2 H2H 99.8(9)
C52 Zr2 H2H 71.8(9)
C43 Zr2 H2H 126.0(9)
C60 Zr2 H2H 79.6(9)
C37 Zr2 H2H 89.1(9)
C55 Zr2 H2H 112.3(9)
C38 Zr2 H2H 121.0(9)
C2 C1 C9 106.0(3)
C2 C1 C10 124.6(3)
C9 C1 C10 124.4(3)
C2 C1 Zr1 74.80(17)
C9 C1 Zr1 76.50(16)
C10 C1 Zr1 94.55(17)
C3 C2 C1 111.7(3)
C3 C2 Zr1 76.68(17)
C1 C2 Zr1 71.65(16)
C3 C2 H2 124.1
C1 C2 H2 124.1
Zr1 C2 H2 119.1
C2 C3 C4 106.4(3)
C2 C3 C13 124.8(3)
C4 C3 C13 128.1(3)
C2 C3 Zr1 70.64(17)
C4 C3 Zr1 76.08(16)
C13 C3 Zr1 125.4(2)
C5 C4 C3 132.9(3)
C5 C4 C9 119.6(3)
C3 C4 C9 107.4(3)
C5 C4 Zr1 125.55(19)
C3 C4 Zr1 71.35(16)
C9 C4 Zr1 70.18(15)
C6 C5 C4 117.0(3)
C6 C5 C16 120.2(3)
C4 C5 C16 122.7(3)
C5 C6 C7 122.9(3)
C5 C6 H6 118.6
C7 C6 H6 118.6
C8 C7 C6 123.3(3)
C8 C7 H7 118.3
C6 C7 H7 118.3
C7 C8 C9 116.3(3)
C7 C8 C17 120.7(3)
C9 C8 C17 122.7(3)
C8 C9 C1 130.9(3)
C8 C9 C4 120.8(3)
C1 C9 C4 108.3(2)
C8 C9 Zr1 121.4(2)
C1 C9 Zr1 69.60(15)
C4 C9 Zr1 76.96(16)
C11 C10 C1 112.3(3)
C11 C10 C12 111.6(2)
C1 C10 C12 101.4(2)
C11 C10 H10 110.4
C1 C10 H10 110.4
C12 C10 H10 110.4
C10 C11 H11A 109.5
C10 C11 H11B 109.5
H11A C11 H11B 109.5
C10 C11 H11C 109.5
H11A C11 H11C 109.5
H11B C11 H11C 109.5
C10 C12 Zr1 99.70(18)
C10 C12 H12A 111.8
Zr1 C12 H12A 111.8
C10 C12 H12B 111.8
Zr1 C12 H12B 111.8
H12A C12 H12B 109.6
C3 C13 C14 112.4(3)
C3 C13 C15 111.1(3)
C14 C13 C15 108.9(3)
C3 C13 H13 108.1
C14 C13 H13 108.1
C15 C13 H13 108.1
C13 C14 H14A 109.5
C13 C14 H14B 109.5
H14A C14 H14B 109.5
C13 C14 H14C 109.5
H14A C14 H14C 109.5
H14B C14 H14C 109.5
C13 C15 H15A 109.5
C13 C15 H15B 109.5
H15A C15 H15B 109.5
C13 C15 H15C 109.5
H15A C15 H15C 109.5
H15B C15 H15C 109.5
C5 C16 H16A 109.5
C5 C16 H16B 109.5
H16A C16 H16B 109.5
C5 C16 H16C 109.5
H16A C16 H16C 109.5
H16B C16 H16C 109.5
C8 C17 H17A 109.5
C8 C17 H17B 109.5
H17A C17 H17B 109.5
C8 C17 H17C 109.5
H17A C17 H17C 109.5
H17B C17 H17C 109.5
C19 C18 C26 106.9(2)
C19 C18 C27 123.3(3)
C26 C18 C27 127.8(3)
C19 C18 Zr1 73.79(16)
C26 C18 Zr1 75.48(16)
C27 C18 Zr1 128.68(19)
C18 C19 C20 111.2(3)
C18 C19 Zr1 73.57(16)
C20 C19 Zr1 73.75(16)
C18 C19 H19 124.4
C20 C19 H19 124.4
Zr1 C19 H19 119.9
C19 C20 C21 106.6(2)
C19 C20 C30 124.0(3)
C21 C20 C30 127.9(3)
C19 C20 Zr1 73.58(16)
C21 C20 Zr1 74.33(16)
C30 C20 Zr1 128.23(19)
C20 C21 C22 132.3(3)
C20 C21 C26 108.0(2)
C22 C21 C26 119.6(3)
C20 C21 Zr1 72.71(16)
C22 C21 Zr1 116.49(19)
C26 C21 Zr1 74.26(15)
C23 C22 C21 117.8(3)
C23 C22 C34 120.0(3)
C21 C22 C34 122.2(3)
C22 C23 C24 122.4(3)
C22 C23 H23 118.8
C24 C23 H23 118.8
C25 C24 C23 122.4(3)
C25 C24 H24 118.8
C23 C24 H24 118.8
C24 C25 C26 118.0(3)
C24 C25 C33 119.8(3)
C26 C25 C33 122.1(3)
C25 C26 C18 133.4(3)
C25 C26 C21 119.6(3)
C18 C26 C21 107.1(2)
C25 C26 Zr1 122.05(19)
C18 C26 Zr1 71.54(16)
C21 C26 Zr1 72.35(15)
C18 C27 C29 112.9(2)
C18 C27 C28 108.8(2)
C29 C27 C28 109.7(3)
C18 C27 H27 108.4
C29 C27 H27 108.4
C28 C27 H27 108.4
C27 C28 H28A 109.5
C27 C28 H28B 109.5
H28A C28 H28B 109.5
C27 C28 H28C 109.5
H28A C28 H28C 109.5
H28B C28 H28C 109.5
C27 C29 H29A 109.5
C27 C29 H29B 109.5
H29A C29 H29B 109.5
C27 C29 H29C 109.5
H29A C29 H29C 109.5
H29B C29 H29C 109.5
C31 C30 C20 112.2(2)
C31 C30 C32 110.8(3)
C20 C30 C32 108.2(2)
C31 C30 H30 108.5
C20 C30 H30 108.5
C32 C30 H30 108.5
C30 C31 H31A 109.5
C30 C31 H31B 109.5
H31A C31 H31B 109.5
C30 C31 H31C 109.5
H31A C31 H31C 109.5
H31B C31 H31C 109.5
C30 C32 H32A 109.5
C30 C32 H32B 109.5
H32A C32 H32B 109.5
C30 C32 H32C 109.5
H32A C32 H32C 109.5
H32B C32 H32C 109.5
C25 C33 H33A 109.5
C25 C33 H33B 109.5
H33A C33 H33B 109.5
C25 C33 H33C 109.5
H33A C33 H33C 109.5
H33B C33 H33C 109.5
C22 C34 H34A 109.5
C22 C34 H34B 109.5
H34A C34 H34B 109.5
C22 C34 H34C 109.5
H34A C34 H34C 109.5
H34B C34 H34C 109.5
C36 C35 C43 106.2(3)
C36 C35 C44 124.3(3)
C43 C35 C44 125.2(3)
C36 C35 Zr2 74.80(17)
C43 C35 Zr2 76.66(17)
C44 C35 Zr2 95.86(18)
C35 C36 C37 111.5(3)
C35 C36 Zr2 71.85(17)
C37 C36 Zr2 77.19(17)
C35 C36 H36 124.2
C37 C36 H36 124.2
Zr2 C36 H36 118.3
C36 C37 C38 106.7(3)
C36 C37 C47 123.7(3)
C38 C37 C47 128.9(3)
C36 C37 Zr2 70.05(16)
C38 C37 Zr2 76.44(17)
C47 C37 Zr2 126.3(2)
C37 C38 C39 132.6(3)
C37 C38 C43 107.7(3)
C39 C38 C43 119.6(3)
C37 C38 Zr2 71.47(16)
C39 C38 Zr2 126.8(2)
C43 C38 Zr2 69.90(16)
C40 C39 C38 117.0(3)
C40 C39 C50 119.9(3)
C38 C39 C50 123.1(3)
C39 C40 C41 123.0(3)
C39 C40 H40 118.5
C41 C40 H40 118.5
C42 C41 C40 123.1(3)
C42 C41 H41 118.5
C40 C41 H41 118.5
C41 C42 C43 116.7(3)
C41 C42 C51 120.7(3)
C43 C42 C51 122.3(3)
C42 C43 C35 131.5(3)
C42 C43 C38 120.6(3)
C35 C43 C38 107.8(3)
C42 C43 Zr2 121.4(2)
C35 C43 Zr2 69.34(16)
C38 C43 Zr2 77.29(17)
C35 C44 C46 112.6(3)
C35 C44 C45 100.9(2)
C46 C44 C45 112.8(3)
C35 C44 H44 110.1
C46 C44 H44 110.1
C45 C44 H44 110.1
C44 C45 Zr2 100.16(19)
C44 C45 H45A 111.7
Zr2 C45 H45A 111.7
C44 C45 H45B 111.7
Zr2 C45 H45B 111.7
H45A C45 H45B 109.5
C44 C46 H46A 109.5
C44 C46 H46B 109.5
H46A C46 H46B 109.5
C44 C46 H46C 109.5
H46A C46 H46C 109.5
H46B C46 H46C 109.5
C37 C47 C48 112.4(3)
C37 C47 C49 110.2(3)
C48 C47 C49 109.9(3)
C37 C47 H47 108.1
C48 C47 H47 108.1
C49 C47 H47 108.1
C47 C48 H48A 109.5
C47 C48 H48B 109.5
H48A C48 H48B 109.5
C47 C48 H48C 109.5
H48A C48 H48C 109.5
H48B C48 H48C 109.5
C47 C49 H49A 109.5
C47 C49 H49B 109.5
H49A C49 H49B 109.5
C47 C49 H49C 109.5
H49A C49 H49C 109.5
H49B C49 H49C 109.5
C39 C50 H50A 109.5
C39 C50 H50B 109.5
H50A C50 H50B 109.5
C39 C50 H50C 109.5
H50A C50 H50C 109.5
H50B C50 H50C 109.5
C42 C51 H51A 109.5
C42 C51 H51B 109.5
H51A C51 H51B 109.5
C42 C51 H51C 109.5
H51A C51 H51C 109.5
H51B C51 H51C 109.5
C53 C52 C60 106.3(3)
C53 C52 C61 124.3(3)
C60 C52 C61 128.1(3)
C53 C52 Zr2 72.99(17)
C60 C52 Zr2 73.97(17)
C61 C52 Zr2 128.5(2)
C52 C53 C54 111.2(3)
C52 C53 Zr2 74.45(17)
C54 C53 Zr2 73.51(17)
C52 C53 H53 124.4
C54 C53 H53 124.4
Zr2 C53 H53 119.2
C53 C54 C55 106.8(3)
C53 C54 C64 124.0(3)
C55 C54 C64 127.7(3)
C53 C54 Zr2 73.67(17)
C55 C54 Zr2 75.83(16)
C64 C54 Zr2 127.1(2)
C56 C55 C54 133.0(3)
C56 C55 C60 120.0(3)
C54 C55 C60 107.0(2)
C56 C55 Zr2 123.1(2)
C54 C55 Zr2 71.06(16)
C60 C55 Zr2 72.39(16)
C57 C56 C55 117.4(3)
C57 C56 C67 119.9(3)
C55 C56 C67 122.6(3)
C56 C57 C58 122.4(3)
C56 C57 H57 118.8
C58 C57 H57 118.8
C59 C58 C57 122.9(3)
C59 C58 H58 118.5
C57 C58 H58 118.5
C58 C59 C60 116.9(3)
C58 C59 C68 120.2(3)
C60 C59 C68 122.9(3)
C59 C60 C52 131.4(3)
C59 C60 C55 119.9(3)
C52 C60 C55 108.6(3)
C59 C60 Zr2 115.4(2)
C52 C60 Zr2 73.00(16)
C55 C60 Zr2 74.61(16)
C52 C61 C62 113.6(3)
C52 C61 C63 108.8(3)
C62 C61 C63 110.1(3)
C52 C61 H61 108.0
C62 C61 H61 108.0
C63 C61 H61 108.0
C61 C62 H62A 109.5
C61 C62 H62B 109.5
H62A C62 H62B 109.5
C61 C62 H62C 109.5
H62A C62 H62C 109.5
H62B C62 H62C 109.5
C61 C63 H63A 109.5
C61 C63 H63B 109.5
H63A C63 H63B 109.5
C61 C63 H63C 109.5
H63A C63 H63C 109.5
H63B C63 H63C 109.5
C54 C64 C66 109.9(3)
C54 C64 C65 112.6(3)
C66 C64 C65 109.2(3)
C54 C64 H64 108.4
C66 C64 H64 108.4
C65 C64 H64 108.4
C64 C65 H65A 109.5
C64 C65 H65B 109.5
H65A C65 H65B 109.5
C64 C65 H65C 109.5
H65A C65 H65C 109.5
H65B C65 H65C 109.5
C64 C66 H66A 109.5
C64 C66 H66B 109.5
H66A C66 H66B 109.5
C64 C66 H66C 109.5
H66A C66 H66C 109.5
H66B C66 H66C 109.5
C56 C67 H67A 109.5
C56 C67 H67B 109.5
H67A C67 H67B 109.5
C56 C67 H67C 109.5
H67A C67 H67C 109.5
H67B C67 H67C 109.5
C59 C68 H68A 109.5
C59 C68 H68B 109.5
H68A C68 H68B 109.5
C59 C68 H68C 109.5
H68A C68 H68C 109.5
H68B C68 H68C 109.5

loop_
_geom_bond_atom_site_label_1
_geom_bond_atom_site_label_2
_geom_bond_distance
Zr1 C12 2.295(3)
Zr1 C1 2.431(3)
Zr1 C2 2.471(3)
Zr1 C18 2.509(3)
Zr1 C19 2.512(3)
Zr1 C20 2.514(3)
Zr1 C9 2.522(3)
Zr1 C21 2.535(3)
Zr1 C3 2.549(3)
Zr1 C26 2.561(3)
Zr1 C4 2.611(3)
Zr1 H1H 1.80(3)
Zr2 C45 2.304(3)
Zr2 C35 2.432(3)
Zr2 C36 2.470(3)
Zr2 C54 2.507(3)
Zr2 C53 2.509(3)
Zr2 C52 2.527(3)
Zr2 C43 2.529(3)
Zr2 C60 2.540(3)
Zr2 C37 2.562(3)
Zr2 C55 2.569(3)
Zr2 C38 2.627(3)
Zr2 H2H 1.85(3)
C1 C2 1.415(4)
C1 C9 1.446(4)
C1 C10 1.530(4)
C2 C3 1.414(4)
C2 H2 0.9500
C3 C4 1.448(4)
C3 C13 1.511(4)
C4 C5 1.447(4)
C4 C9 1.454(4)
C5 C6 1.367(4)
C5 C16 1.499(4)
C6 C7 1.412(5)
C6 H6 0.9500
C7 C8 1.371(4)
C7 H7 0.9500
C8 C9 1.441(4)
C8 C17 1.497(4)
C10 C11 1.526(4)
C10 C12 1.542(4)
C10 H10 1.0000
C11 H11A 0.9800
C11 H11B 0.9800
C11 H11C 0.9800
C12 H12A 0.9900
C12 H12B 0.9900
C13 C14 1.527(4)
C13 C15 1.535(4)
C13 H13 1.0000
C14 H14A 0.9800
C14 H14B 0.9800
C14 H14C 0.9800
C15 H15A 0.9800
C15 H15B 0.9800
C15 H15C 0.9800
C16 H16A 0.9800
C16 H16B 0.9800
C16 H16C 0.9800
C17 H17A 0.9800
C17 H17B 0.9800
C17 H17C 0.9800
C18 C19 1.411(4)
C18 C26 1.440(4)
C18 C27 1.524(4)
C19 C20 1.413(4)
C19 H19 0.9500
C20 C21 1.433(4)
C20 C30 1.528(4)
C21 C22 1.438(4)
C21 C26 1.464(4)
C22 C23 1.363(4)
C22 C34 1.520(4)
C23 C24 1.420(4)
C23 H23 0.9500
C24 C25 1.367(4)
C24 H24 0.9500
C25 C26 1.430(4)
C25 C33 1.504(4)
C27 C29 1.529(4)
C27 C28 1.535(4)
C27 H27 1.0000
C28 H28A 0.9800
C28 H28B 0.9800
C28 H28C 0.9800
C29 H29A 0.9800
C29 H29B 0.9800
C29 H29C 0.9800
C30 C31 1.522(4)
C30 C32 1.535(4)
C30 H30 1.0000
C31 H31A 0.9800
C31 H31B 0.9800
C31 H31C 0.9800
C32 H32A 0.9800
C32 H32B 0.9800
C32 H32C 0.9800
C33 H33A 0.9800
C33 H33B 0.9800
C33 H33C 0.9800
C34 H34A 0.9800
C34 H34B 0.9800
C34 H34C 0.9800
C35 C36 1.407(4)
C35 C43 1.454(4)
C35 C44 1.521(4)
C36 C37 1.422(4)
C36 H36 0.9500
C37 C38 1.436(4)
C37 C47 1.515(4)
C38 C39 1.444(4)
C38 C43 1.459(4)
C39 C40 1.368(4)
C39 C50 1.504(4)
C40 C41 1.412(5)
C40 H40 0.9500
C41 C42 1.368(4)
C41 H41 0.9500
C42 C43 1.435(4)
C42 C51 1.502(4)
C44 C46 1.526(4)
C44 C45 1.553(4)
C44 H44 1.0000
C45 H45A 0.9900
C45 H45B 0.9900
C46 H46A 0.9800
C46 H46B 0.9800
C46 H46C 0.9800
C47 C48 1.519(4)
C47 C49 1.529(4)
C47 H47 1.0000
C48 H48A 0.9800
C48 H48B 0.9800
C48 H48C 0.9800
C49 H49A 0.9800
C49 H49B 0.9800
C49 H49C 0.9800
C50 H50A 0.9800
C50 H50B 0.9800
C50 H50C 0.9800
C51 H51A 0.9800
C51 H51B 0.9800
C51 H51C 0.9800
C52 C53 1.412(4)
C52 C60 1.441(4)
C52 C61 1.519(4)
C53 C54 1.417(4)
C53 H53 0.9500
C54 C55 1.448(4)
C54 C64 1.520(4)
C55 C56 1.431(4)
C55 C60 1.451(4)
C56 C57 1.372(4)
C56 C67 1.510(4)
C57 C58 1.406(4)
C57 H57 0.9500
C58 C59 1.372(4)
C58 H58 0.9500
C59 C60 1.438(4)
C59 C68 1.507(4)
C61 C62 1.521(4)
C61 C63 1.534(4)
C61 H61 1.0000
C62 H62A 0.9800
C62 H62B 0.9800
C62 H62C 0.9800
C63 H63A 0.9800
C63 H63B 0.9800
C63 H63C 0.9800
C64 C66 1.524(4)
C64 C65 1.528(4)
C64 H64 1.0000
C65 H65A 0.9800
C65 H65B 0.9800
C65 H65C 0.9800
C66 H66A 0.9800
C66 H66B 0.9800
C66 H66C 0.9800
C67 H67A 0.9800
C67 H67B 0.9800
C67 H67C 0.9800
C68 H68A 0.9800
C68 H68B 0.9800
C68 H68C 0.9800
